data_1574873
loop_
_publ_author_name
'Paira, Soumen'
'Jain, Nupur'
'Adhikari, Debarsee'
'Sunoj, Raghavan B.'
'Sundararaju, Basker'

_publ_section_title
;
 <i>A priori</i> Design of [Mn(i)-Cinchona] catalyst for Asymmetric
 Hydrogenation of Ketones and &#x3b2;-Keto carbonyl Derivatives.
;
_journal_issue 30
_journal_name_full 'Chemical science'
_journal_page_first 13826
_journal_page_last 13837
_journal_paper_doi 10.1039/d5sc02606g
_journal_volume 16
_journal_year 2025
_chemical_absolute_configuration co
_chemical_formula_moiety '2(C29 H26 Br2 Mn N4 O5)'
_chemical_formula_sum 'C58 H52 Br4 Mn2 N8 O10'
_chemical_formula_weight 1450.59
_space_group_crystal_system monoclinic
_space_group_IT_number 3
_space_group_name_Hall 'P 2y'
_space_group_name_H-M_alt 'P 1 2 1'
_atom_sites_solution_hydrogens geom
_audit_creation_date 2023-03-10
_audit_creation_method
;
Olex2 1.5
(compiled 2022.04.07 svn.rca3783a0 for OlexSys, GUI svn.r6498)
;
_audit_update_record
;
2024-12-27 deposited with the CCDC.	2025-06-13 downloaded from the CCDC.
;
_cell_angle_alpha 90
_cell_angle_beta 90.215(7)
_cell_angle_gamma 90
_cell_formula_units_Z 2
_cell_length_a 14.471(5)
_cell_length_b 8.507(3)
_cell_length_c 23.459(7)
_cell_measurement_reflns_used 6593
_cell_measurement_temperature 273.15
_cell_measurement_theta_max 27.80
_cell_measurement_theta_min 2.55
_cell_volume 2887.9(17)
_computing_molecular_graphics 'Olex2 1.5 (Dolomanov et al., 2009)'
_computing_publication_material 'Olex2 1.5 (Dolomanov et al., 2009)'
_computing_structure_refinement 'SHELXL 2018/3 (Sheldrick, 2015)'
_diffrn_ambient_temperature 273.15
_diffrn_measured_fraction_theta_full 0.997
_diffrn_measured_fraction_theta_max 0.997
_diffrn_measurement_device_type 'Bruker APEX-II CCD'
_diffrn_measurement_method '\f and \w scans'
_diffrn_radiation_monochromator graphite
_diffrn_radiation_type MoK\a
_diffrn_radiation_wavelength 0.71073
_diffrn_reflns_av_R_equivalents 0.0655
_diffrn_reflns_av_unetI/netI 0.1281
_diffrn_reflns_Laue_measured_fraction_full 0.997
_diffrn_reflns_Laue_measured_fraction_max 0.997
_diffrn_reflns_limit_h_max 16
_diffrn_reflns_limit_h_min -16
_diffrn_reflns_limit_k_max 9
_diffrn_reflns_limit_k_min -9
_diffrn_reflns_limit_l_max 27
_diffrn_reflns_limit_l_min -25
_diffrn_reflns_number 15719
_diffrn_reflns_point_group_measured_fraction_full 0.995
_diffrn_reflns_point_group_measured_fraction_max 0.995
_diffrn_reflns_theta_full 24.405
_diffrn_reflns_theta_max 24.405
_diffrn_reflns_theta_min 2.231
_diffrn_source_current 1.0
_diffrn_source_power 0.05
_diffrn_source_voltage 50.0
_diffrn_standards_number 0
_exptl_absorpt_coefficient_mu 3.270
_exptl_absorpt_correction_type multi-scan
_exptl_crystal_colour pink
_exptl_crystal_colour_primary pink
_exptl_crystal_density_diffrn 1.668
_exptl_crystal_description block
_exptl_crystal_F_000 1452
_exptl_crystal_size_max 0.56
_exptl_crystal_size_mid 0.42
_exptl_crystal_size_min 0.22
_refine_diff_density_max 1.190
_refine_diff_density_min -1.147
_refine_diff_density_rms 0.155
_refine_ls_abs_structure_details
;
 Flack x determined using 2382 quotients [(I+)-(I-)]/[(I+)+(I-)]
 (Parsons, Flack and Wagner, Acta Cryst. B69 (2013) 249-259).
;
_refine_ls_abs_structure_Flack 0.066(13)
_refine_ls_extinction_method none
_refine_ls_goodness_of_fit_ref 1.065
_refine_ls_hydrogen_treatment constr
_refine_ls_matrix_type full
_refine_ls_number_parameters 735
_refine_ls_number_reflns 9457
_refine_ls_number_restraints 91
_refine_ls_restrained_S_all 1.060
_refine_ls_R_factor_all 0.1088
_refine_ls_R_factor_gt 0.0809
_refine_ls_shift/su_max 0.000
_refine_ls_shift/su_mean 0.000
_refine_ls_structure_factor_coef Fsqd
_refine_ls_weighting_details 'w=1/[\s^2^(Fo^2^)+(0.0521P)^2^+32.2138P] where P=(Fo^2^+2Fc^2^)/3'
_refine_ls_weighting_scheme calc
_refine_ls_wR_factor_gt 0.1865
_refine_ls_wR_factor_ref 0.2002
_reflns_Friedel_coverage 0.855
_reflns_Friedel_fraction_full 0.992
_reflns_Friedel_fraction_max 0.992
_reflns_number_gt 7285
_reflns_number_total 9457
_reflns_threshold_expression 'I > 2\s(I)'
_cod_data_source_file d5sc02606g2.cif
_cod_data_source_block mnjan
_cod_depositor_comments 'Adding full bibliography for 1574873--1574875.cif.'
_cod_original_cell_volume 2887.9(15)
_cod_database_code 1574873
_shelx_shelxl_version_number 2018/3
_shelx_space_group_comment
;
The symmetry employed for this shelxl refinement is uniquely defined
by the following loop, which should always be used as a source of
symmetry information in preference to the above space-group names.
They are only intended as comments.
;
_shelx_estimated_absorpt_t_max 0.533
_shelx_estimated_absorpt_t_min 0.262
_olex2_refinement_description
;
1. Fixed Uiso
 At 1.2 times of:
  All C(H) groups, All C(H,H) groups
 At 1.5 times of:
  All C(H,H,H) groups
2. Uiso/Uaniso restraints and constraints
Uanis(N3) \\sim Ueq, Uanis(C2) \\sim Ueq, Uanis(C6) \\sim Ueq, Uanis(C10) \\sim
Ueq, Uanis(C18) \\sim Ueq, Uanis(C23) \\sim Ueq, Uanis(C106) \\sim Ueq,
Uanis(N102) \\sim Ueq, Uanis(C119) \\sim Ueq, Uanis(C126) \\sim Ueq: with sigma
of 0.001 and sigma for terminal atoms of 0.002
Uanis(C121) \\sim Ueq, Uanis(N104) \\sim Ueq, Uanis(C115) \\sim Ueq: with sigma
of 0.001 and sigma for terminal atoms of 0.002
Uanis(C102) \\sim Ueq, Uanis(C22) \\sim Ueq: with sigma of 0.001 and sigma for
terminal atoms of 0.002
Uanis(C129) = Uanis(C128)
3.a Ternary CH refined with riding coordinates:
 C101(H101), C121(H121), C1(H1), C18(H18), C20(H20), C124(H124), C123(H123),
 C24(H24)
3.b Secondary CH2 refined with riding coordinates:
 C21(H21A,H21B), C125(H12A,H12B), C127(H12C,H12D), C22(H22A,H22B), C126(H12E,
 H12F), C23(H23A,H23B), C122(H12G,H12H), C19(H19A,H19B)
3.c Aromatic/amide H refined with riding coordinates:
 C104(H104), C110(H110), C111(H111), C9(H9), C10(H10), C3(H3), C4(H4),
 C103(H103), C17(H17), C114(H114), C116(H116), C107(H107), C7(H7), C115(H115),
 C25(H25), C128(H128), C16(H16), C15(H15)
3.d X=CH2 refined with riding coordinates:
 C129(H12I,H12J), C26(H26A,H26B)
3.e Idealised Me refined as rotating group:
 C109(H10A,H10B,H10C), C11(H11A,H11B,H11C)
;
_olex2_submission_special_instructions 'No special instructions were received'

loop_
_space_group_symop_operation_xyz
'x, y, z'
'-x, y, -z'

loop_
_atom_site_label
_atom_site_type_symbol
_atom_site_fract_x
_atom_site_fract_y
_atom_site_fract_z
_atom_site_U_iso_or_equiv
_atom_site_adp_type
_atom_site_occupancy
_atom_site_site_symmetry_order
_atom_site_calc_flag
_atom_site_refinement_flags_posn
_atom_site_refinement_flags_adp
_atom_site_refinement_flags_occupancy
_atom_site_disorder_assembly
_atom_site_disorder_group
Br10 Br -0.86854(12) 0.0652(2) -0.27314(8) 0.0223(5) Uani 1 1 d . . . . .
Br1 Br -0.86669(16) -0.0690(3) -0.47548(10) 0.0427(6) Uani 1 1 d . . . . .
Br2 Br -1.36781(13) -0.6508(2) -0.22590(9) 0.0260(5) Uani 1 1 d . . . . .
Mn2 Mn -0.99053(18) -0.0750(3) -0.33624(12) 0.0177(6) Uani 1 1 d . . . . .
Mn1 Mn -1.4909(2) -0.5114(3) -0.16327(13) 0.0239(7) Uani 1 1 d . . . . .
Br3 Br -1.36695(19) -0.5176(4) -0.02419(11) 0.0547(8) Uani 1 1 d . . . . .
O104 O -1.1079(9) 0.3649(14) -0.3138(6) 0.024(3) Uani 1 1 d . . . . .
O103 O -1.1205(10) -0.2561(16) -0.4080(6) 0.029(3) Uani 1 1 d . . . . .
O4 O -1.6196(11) -0.3315(19) -0.0913(7) 0.040(4) Uani 1 1 d . . . . .
C106 C -1.2806(11) 0.0102(19) -0.3479(7) 0.011(4) Uani 1 1 d . U . . .
C104 C -1.3083(15) -0.285(2) -0.3038(9) 0.030(5) Uani 1 1 d . . . . .
H104 H -1.315703 -0.384440 -0.288403 0.036 Uiso 1 1 calc R U . . .
C27 C -1.5162(14) -0.363(2) -0.2160(10) 0.030(5) Uani 1 1 d . . . . .
C119 C -1.0132(13) -0.221(2) -0.2820(8) 0.018(4) Uani 1 1 d . U . . .
C110 C -1.3754(13) 0.071(3) -0.4521(9) 0.028(5) Uani 1 1 d . . . . .
H110 H -1.406657 0.092013 -0.485977 0.034 Uiso 1 1 calc R U . . .
O102 O -1.0241(9) -0.3186(16) -0.2489(6) 0.027(3) Uani 1 1 d . . . . .
C111 C -1.3823(12) -0.065(3) -0.4259(8) 0.029(5) Uani 1 1 d . . . . .
H111 H -1.419293 -0.141173 -0.443147 0.035 Uiso 1 1 calc R U . . .
N4 N -1.8534(10) -0.3322(19) -0.1488(7) 0.022(4) Uani 1 1 d . . . . .
C9 C -1.8739(12) -0.661(3) -0.0480(8) 0.025(5) Uani 1 1 d . . . . .
H9 H -1.902807 -0.682638 -0.013550 0.030 Uiso 1 1 calc R U . . .
N103 N -1.3543(11) -0.2533(19) -0.3513(7) 0.023(4) Uani 1 1 d . . . . .
O105 O -1.3122(10) 0.3280(15) -0.4543(6) 0.027(3) Uani 1 1 d . . . . .
C6 C -1.7801(11) -0.5964(19) -0.1523(7) 0.010(4) Uani 1 1 d . U . . .
O5 O -1.8122(9) -0.9176(16) -0.0460(5) 0.028(3) Uani 1 1 d . . . . .
C2 C -1.7327(11) -0.554(2) -0.2029(7) 0.014(4) Uani 1 1 d . U . . .
C101 C -1.1629(11) 0.074(2) -0.2699(7) 0.015(4) Uani 1 1 d . . . . .
H101 H -1.193154 0.176995 -0.267168 0.017 Uiso 1 1 calc R U . . .
C10 C -1.8841(14) -0.519(3) -0.0732(8) 0.029(5) Uani 1 1 d . U . . .
H10 H -1.921473 -0.444459 -0.055962 0.035 Uiso 1 1 calc R U . . .
O3 O -1.5243(10) -0.2674(17) -0.2505(7) 0.035(4) Uani 1 1 d . . . . .
C3 C -1.7501(13) -0.404(2) -0.2249(8) 0.023(5) Uani 1 1 d . . . . .
H3 H -1.722515 -0.373056 -0.258866 0.027 Uiso 1 1 calc R U . . .
N2 N -1.5837(10) -0.6779(15) -0.1906(6) 0.013(3) Uani 1 1 d . . . . .
C102 C -1.2320(11) -0.036(2) -0.2961(7) 0.014(4) Uani 1 1 d . U . . .
C109 C -1.2591(13) 0.453(2) -0.4271(8) 0.024(4) Uani 1 1 d . . . . .
H10A H -1.267667 0.548960 -0.447817 0.037 Uiso 1 1 calc R U . . .
H10B H -1.194802 0.425059 -0.426993 0.037 Uiso 1 1 calc R U . . .
H10C H -1.279872 0.466247 -0.388604 0.037 Uiso 1 1 calc R U . . .
C4 C -1.8079(15) -0.302(3) -0.1966(10) 0.035(5) Uani 1 1 d . . . . .
H4 H -1.815674 -0.202095 -0.212392 0.042 Uiso 1 1 calc R U . . .
C121 C -1.1336(12) 0.030(2) -0.2105(8) 0.018(4) Uani 1 1 d . U . . .
H121 H -1.117904 -0.082153 -0.210638 0.021 Uiso 1 1 calc R U . . .
C11 C -1.7607(15) -1.039(2) -0.0730(8) 0.029(5) Uani 1 1 d . . . . .
H11A H -1.786469 -1.060150 -0.110013 0.043 Uiso 1 1 calc R U . . .
H11B H -1.763339 -1.132905 -0.050242 0.043 Uiso 1 1 calc R U . . .
H11C H -1.697508 -1.006705 -0.076965 0.043 Uiso 1 1 calc R U . . .
C105 C -1.3390(13) -0.107(2) -0.3738(8) 0.025(5) Uani 1 1 d . . . . .
C1 C -1.6624(11) -0.667(2) -0.2289(7) 0.014(4) Uani 1 1 d . . . . .
H1 H -1.691074 -0.771286 -0.231447 0.017 Uiso 1 1 calc R U . . .
N101 N -1.0469(10) 0.1216(18) -0.1925(7) 0.020(4) Uani 1 1 d . . . . .
N102 N -1.0822(10) 0.0937(16) -0.3105(6) 0.015(3) Uani 1 1 d . U . . .
C13 C -1.4957(14) -0.833(3) -0.1244(9) 0.030(5) Uani 1 1 d . . . . .
C103 C -1.2500(12) -0.182(2) -0.2749(8) 0.018(4) Uani 1 1 d . . . . .
H103 H -1.222960 -0.213515 -0.240700 0.022 Uiso 1 1 calc R U . . .
O101 O -0.8363(11) -0.2929(18) -0.3621(7) 0.048(5) Uani 1 1 d . . . . .
C118 C -0.8930(13) -0.204(2) -0.3553(9) 0.023(5) Uani 1 1 d . . . . .
C17 C -1.4740(14) -0.973(3) -0.0996(10) 0.039(6) Uani 1 1 d . . . . .
H17 H -1.499816 -1.064742 -0.113890 0.047 Uiso 1 1 calc R U . . .
C114 C -0.9737(12) 0.392(2) -0.3991(9) 0.029(5) Uani 1 1 d . . . . .
H114 H -0.999638 0.484356 -0.385116 0.034 Uiso 1 1 calc R U . . .
C5 C -1.8384(13) -0.480(2) -0.1268(8) 0.023(4) Uani 1 1 d . . . . .
C18 C -1.6315(12) -0.618(2) -0.2896(7) 0.014(4) Uani 1 1 d . U . . .
H18 H -1.616533 -0.505444 -0.288737 0.016 Uiso 1 1 calc R U . . .
C20 C -1.6593(13) -0.716(2) -0.3887(9) 0.026(5) Uani 1 1 d . . . . .
H20 H -1.703952 -0.719990 -0.420191 0.031 Uiso 1 1 calc R U . . .
C113 C -0.9950(13) 0.248(2) -0.3754(8) 0.021(4) Uani 1 1 d . . . . .
C21 C -1.6278(17) -0.883(3) -0.3741(10) 0.042(6) Uani 1 1 d . . . . .
H21A H -1.593222 -0.926566 -0.405662 0.051 Uiso 1 1 calc R U . . .
H21B H -1.681179 -0.949024 -0.367351 0.051 Uiso 1 1 calc R U . . .
O2 O -1.3379(13) -0.293(2) -0.1366(8) 0.056(5) Uani 1 1 d . . . . .
C116 C -0.8843(15) 0.259(3) -0.4680(9) 0.035(6) Uani 1 1 d . . . . .
H116 H -0.849089 0.258272 -0.501092 0.042 Uiso 1 1 calc R U . . .
C125 C -1.1296(15) 0.294(2) -0.1252(9) 0.029(5) Uani 1 1 d . . . . .
H12A H -1.095245 0.339348 -0.093628 0.034 Uiso 1 1 calc R U . . .
H12B H -1.183226 0.359942 -0.132427 0.034 Uiso 1 1 calc R U . . .
C29 C -1.3942(15) -0.382(3) -0.1435(11) 0.037(6) Uani 1 1 d . . . . .
N1 N -1.5437(11) -0.7082(17) -0.3068(7) 0.025(4) Uani 1 1 d . . . . .
C127 C -1.0682(14) 0.288(2) -0.1788(8) 0.024(4) Uani 1 1 d . . . . .
H12C H -1.100091 0.337242 -0.210635 0.028 Uiso 1 1 calc R U . . .
H12D H -1.011323 0.345895 -0.171908 0.028 Uiso 1 1 calc R U . . .
C107 C -1.2721(12) 0.156(2) -0.3748(7) 0.015(4) Uani 1 1 d . . . . .
H107 H -1.235954 0.233362 -0.357869 0.018 Uiso 1 1 calc R U . . .
C108 C -1.3152(13) 0.187(2) -0.4247(8) 0.022(4) Uani 1 1 d . . . . .
C22 C -1.5663(14) -0.877(2) -0.3201(9) 0.028(5) Uani 1 1 d . U . . .
H22A H -1.598614 -0.924076 -0.288203 0.034 Uiso 1 1 calc R U . . .
H22B H -1.509804 -0.935564 -0.326403 0.034 Uiso 1 1 calc R U . . .
C7 C -1.7723(13) -0.740(2) -0.1256(7) 0.020(4) Uani 1 1 d . . . . .
H7 H -1.735035 -0.816376 -0.142241 0.024 Uiso 1 1 calc R U . . .
C120 C -1.0674(14) -0.179(2) -0.3801(9) 0.024(5) Uani 1 1 d . . . . .
C8 C -1.8170(14) -0.777(2) -0.0757(8) 0.023(4) Uani 1 1 d . . . . .
C124 C -1.0750(12) 0.030(2) -0.0931(8) 0.022(4) Uani 1 1 d . . . . .
H124 H -1.047296 0.081423 -0.059820 0.026 Uiso 1 1 calc R U . . .
C123 C -1.1609(14) 0.127(3) -0.1100(9) 0.032(5) Uani 1 1 d . . . . .
H123 H -1.205318 0.129101 -0.078570 0.039 Uiso 1 1 calc R U . . .
C24 C -1.5740(13) -0.618(2) -0.4072(8) 0.023(5) Uani 1 1 d . . . . .
H24 H -1.546221 -0.670753 -0.440102 0.028 Uiso 1 1 calc R U . . .
C12 C -1.5677(13) -0.830(2) -0.1700(8) 0.022(4) Uani 1 1 d . . . . .
C126 C -1.0043(13) 0.040(2) -0.1416(8) 0.023(4) Uani 1 1 d . U . . .
H12E H -0.950442 0.098468 -0.128790 0.028 Uiso 1 1 calc R U . . .
H12F H -0.984529 -0.064552 -0.152298 0.028 Uiso 1 1 calc R U . . .
N104 N -0.9613(10) 0.1122(17) -0.3939(6) 0.019(4) Uani 1 1 d . U . . .
N3 N -1.4630(10) -0.6928(17) -0.1045(6) 0.018(3) Uani 1 1 d . U . . .
C23 C -1.5038(13) -0.627(2) -0.3572(8) 0.025(4) Uani 1 1 d . U . . .
H23A H -1.449157 -0.683657 -0.369617 0.030 Uiso 1 1 calc R U . . .
H23B H -1.485106 -0.521886 -0.346469 0.030 Uiso 1 1 calc R U . . .
C122 C -1.2055(12) 0.057(2) -0.1636(7) 0.019(4) Uani 1 1 d . . . . .
H12G H -1.252931 0.127915 -0.177557 0.023 Uiso 1 1 calc R U . . .
H12H H -1.234805 -0.042182 -0.154132 0.023 Uiso 1 1 calc R U . . .
C28 C -1.5678(17) -0.409(2) -0.1195(10) 0.037(6) Uani 1 1 d . . . . .
C115 C -0.9127(16) 0.394(3) -0.4440(10) 0.044(6) Uani 1 1 d . U . . .
H115 H -0.891093 0.489909 -0.457840 0.053 Uiso 1 1 calc R U . . .
C112 C -1.0668(12) 0.2407(19) -0.3288(8) 0.016(4) Uani 1 1 d . . . . .
C14 C -1.4113(13) -0.699(3) -0.0585(9) 0.035(6) Uani 1 1 d . . . . .
C19 C -1.7055(12) -0.645(2) -0.3361(7) 0.019(4) Uani 1 1 d . . . . .
H19A H -1.752929 -0.715012 -0.322041 0.023 Uiso 1 1 calc R U . . .
H19B H -1.734479 -0.545366 -0.346071 0.023 Uiso 1 1 calc R U . . .
C117 C -0.9109(13) 0.119(3) -0.4403(9) 0.029(5) Uani 1 1 d . . . . .
C25 C -1.6043(17) -0.456(3) -0.4263(13) 0.055(8) Uani 1 1 d . . . . .
H25 H -1.643828 -0.455130 -0.457603 0.066 Uiso 1 1 calc R U . . .
C128 C -1.105(2) -0.130(3) -0.0745(13) 0.063(6) Uani 1 1 d . . . . .
H128 H -1.144209 -0.130718 -0.043324 0.075 Uiso 1 1 calc R U . . .
C129 C -1.087(2) -0.257(3) -0.0925(13) 0.063(6) Uani 1 1 d . . . . .
H12I H -1.047907 -0.267982 -0.123694 0.075 Uiso 1 1 calc R U . . .
H12J H -1.112007 -0.346259 -0.075411 0.075 Uiso 1 1 calc R U . . .
C16 C -1.4150(19) -0.980(3) -0.0541(11) 0.052(7) Uani 1 1 d . . . . .
H16 H -1.396408 -1.076477 -0.039102 0.062 Uiso 1 1 calc R U . . .
C15 C -1.3858(17) -0.850(3) -0.0325(10) 0.046(7) Uani 1 1 d . . . . .
H15 H -1.348266 -0.851426 -0.000171 0.055 Uiso 1 1 calc R U . . .
O1 O -1.6057(9) -0.9534(15) -0.1855(6) 0.028(3) Uani 1 1 d . . . . .
C26 C -1.586(2) -0.326(4) -0.4078(13) 0.066(9) Uani 1 1 d . . . . .
H26A H -1.546753 -0.315645 -0.376439 0.080 Uiso 1 1 calc R U . . .
H26B H -1.610918 -0.236952 -0.424898 0.080 Uiso 1 1 calc R U . . .

loop_
_atom_site_aniso_label
_atom_site_aniso_U_11
_atom_site_aniso_U_22
_atom_site_aniso_U_33
_atom_site_aniso_U_23
_atom_site_aniso_U_13
_atom_site_aniso_U_12
Br10 0.0143(9) 0.0222(10) 0.0304(11) 0.0060(9) -0.0020(8) -0.0051(8)
Br1 0.0440(14) 0.0475(14) 0.0367(14) -0.0083(12) 0.0185(11) -0.0001(12)
Br2 0.0158(10) 0.0278(11) 0.0345(12) 0.0108(9) 0.0076(8) 0.0049(9)
Mn2 0.0150(14) 0.0147(13) 0.0233(15) 0.0018(13) 0.0034(11) -0.0002(12)
Mn1 0.0199(15) 0.0207(15) 0.0312(17) 0.0053(14) 0.0017(13) -0.0020(13)
Br3 0.0510(16) 0.0661(18) 0.0469(16) -0.0095(14) -0.0132(12) -0.0039(14)
O104 0.024(7) 0.010(6) 0.037(8) 0.000(6) -0.004(6) -0.001(6)
O103 0.034(9) 0.023(7) 0.031(8) 0.003(7) 0.000(7) 0.006(7)
O4 0.035(9) 0.038(9) 0.047(10) -0.012(8) 0.000(8) -0.002(8)
C106 0.011(4) 0.010(4) 0.011(4) -0.0002(14) 0.0005(14) -0.0002(14)
C104 0.040(13) 0.012(10) 0.036(13) -0.002(9) 0.011(10) -0.010(9)
C27 0.026(12) 0.018(11) 0.046(14) -0.005(11) 0.016(10) -0.013(9)
C119 0.017(4) 0.017(4) 0.018(4) -0.0003(15) 0.0001(14) 0.0002(14)
C110 0.018(10) 0.037(13) 0.029(12) 0.006(11) -0.005(8) 0.002(10)
O102 0.018(7) 0.020(7) 0.043(9) 0.001(7) 0.006(6) -0.001(6)
C111 0.009(9) 0.042(12) 0.035(12) -0.016(11) -0.008(8) 0.006(9)
N4 0.011(8) 0.020(9) 0.034(10) 0.000(8) -0.004(7) -0.001(7)
C9 0.009(9) 0.041(12) 0.024(11) -0.010(10) 0.005(8) -0.012(9)
N103 0.024(9) 0.021(9) 0.023(9) -0.003(7) 0.004(7) -0.011(7)
O105 0.041(8) 0.016(7) 0.024(8) -0.004(6) -0.009(6) 0.011(6)
C6 0.011(4) 0.010(4) 0.011(4) -0.0002(14) -0.0003(14) -0.0003(14)
O5 0.034(8) 0.032(8) 0.019(7) 0.001(6) 0.006(6) -0.016(7)
C2 0.014(4) 0.014(4) 0.014(4) -0.0001(14) -0.0002(14) 0.0002(14)
C101 0.011(9) 0.013(9) 0.019(10) -0.007(8) 0.001(7) -0.003(8)
C10 0.029(5) 0.030(5) 0.030(5) -0.0005(15) 0.0004(15) 0.0002(15)
O3 0.032(9) 0.021(8) 0.053(10) 0.005(8) 0.009(7) -0.011(7)
C3 0.022(10) 0.019(10) 0.026(11) -0.008(9) -0.008(8) 0.003(8)
N2 0.017(8) 0.005(7) 0.016(8) 0.001(6) 0.006(6) 0.006(6)
C102 0.014(4) 0.014(4) 0.014(4) -0.0002(14) 0.0005(14) 0.0000(14)
C109 0.029(11) 0.024(11) 0.021(10) -0.002(9) 0.005(8) 0.002(9)
C4 0.033(13) 0.033(13) 0.039(14) 0.004(11) -0.004(11) 0.010(10)
C121 0.018(4) 0.017(4) 0.018(4) -0.0002(14) 0.0001(14) 0.0000(14)
C11 0.042(13) 0.015(10) 0.029(11) -0.006(9) 0.004(9) -0.002(9)
C105 0.019(10) 0.034(13) 0.021(10) -0.014(9) 0.000(8) 0.000(8)
C1 0.011(9) 0.010(9) 0.022(10) -0.006(8) 0.007(7) 0.002(7)
N101 0.012(8) 0.026(9) 0.021(9) 0.005(7) -0.005(6) -0.014(7)
N102 0.015(3) 0.015(3) 0.015(3) -0.0001(14) 0.0004(14) -0.0006(14)
C13 0.025(11) 0.039(13) 0.026(12) 0.005(10) 0.019(9) 0.004(10)
C103 0.021(10) 0.017(10) 0.017(10) -0.010(8) 0.006(8) -0.006(8)
O101 0.042(10) 0.033(9) 0.069(13) -0.009(9) 0.018(9) 0.014(8)
C118 0.017(10) 0.017(10) 0.036(12) 0.010(9) 0.002(9) -0.010(9)
C17 0.018(11) 0.041(15) 0.057(16) 0.024(12) 0.003(10) 0.002(10)
C114 0.011(9) 0.033(13) 0.042(13) 0.013(10) -0.005(8) -0.004(8)
C5 0.023(10) 0.029(12) 0.017(10) -0.008(8) -0.002(8) 0.004(8)
C18 0.014(4) 0.013(4) 0.014(4) 0.0004(14) 0.0003(14) 0.0000(14)
C20 0.013(10) 0.038(12) 0.026(12) -0.006(9) -0.005(8) 0.009(9)
C113 0.023(10) 0.030(11) 0.009(10) 0.010(8) -0.006(8) -0.003(9)
C21 0.050(15) 0.036(13) 0.041(15) -0.021(11) 0.012(12) -0.010(12)
O2 0.052(12) 0.040(10) 0.076(14) -0.001(9) -0.011(10) -0.021(9)
C116 0.033(13) 0.039(13) 0.033(13) 0.021(11) 0.010(10) 0.009(10)
C125 0.036(12) 0.025(11) 0.025(12) 0.000(9) 0.006(10) 0.001(10)
C29 0.024(12) 0.023(12) 0.065(17) 0.005(11) 0.013(11) -0.004(10)
N1 0.027(9) 0.013(8) 0.036(10) 0.008(7) 0.018(8) 0.003(7)
C127 0.024(11) 0.020(10) 0.027(11) -0.008(8) -0.005(8) -0.009(8)
C107 0.013(9) 0.020(9) 0.013(10) -0.012(8) 0.001(7) 0.006(8)
C108 0.022(11) 0.024(10) 0.021(11) -0.003(9) 0.015(8) 0.000(9)
C22 0.028(5) 0.028(5) 0.028(5) -0.0001(15) 0.0004(15) 0.0005(15)
C7 0.019(10) 0.036(11) 0.006(9) -0.004(8) 0.005(8) 0.001(9)
C120 0.037(12) 0.008(9) 0.028(12) 0.000(8) 0.005(9) -0.003(9)
C8 0.031(12) 0.017(10) 0.020(11) -0.004(8) -0.014(9) 0.004(9)
C124 0.016(10) 0.027(12) 0.022(10) -0.007(8) -0.007(8) -0.002(8)
C123 0.026(12) 0.050(14) 0.020(11) 0.004(10) 0.009(9) -0.016(10)
C24 0.023(10) 0.025(11) 0.022(11) 0.001(8) 0.010(8) -0.006(8)
C12 0.023(11) 0.010(9) 0.031(12) -0.002(8) 0.009(9) 0.008(8)
C126 0.023(5) 0.024(5) 0.024(5) 0.0000(15) -0.0002(14) -0.0005(14)
N104 0.019(4) 0.019(4) 0.020(4) -0.0002(14) 0.0002(14) -0.0002(14)
N3 0.018(4) 0.019(4) 0.019(4) 0.0006(14) 0.0002(14) 0.0002(14)
C23 0.025(5) 0.025(5) 0.025(5) 0.0002(15) 0.0005(14) 0.0005(15)
C122 0.023(10) 0.016(9) 0.018(10) 0.000(8) 0.008(8) 0.000(8)
C28 0.062(16) 0.013(11) 0.037(13) 0.002(9) 0.011(12) -0.006(11)
C115 0.044(6) 0.044(6) 0.044(6) 0.0005(15) 0.0003(15) -0.0003(15)
C112 0.019(10) 0.004(8) 0.025(11) 0.002(7) -0.004(8) -0.003(7)
C14 0.011(10) 0.056(15) 0.037(13) 0.004(11) 0.003(9) -0.016(10)
C19 0.013(9) 0.023(10) 0.021(10) 0.008(9) 0.001(7) 0.007(8)
C117 0.010(10) 0.051(14) 0.026(12) 0.008(10) -0.004(8) 0.002(9)
C25 0.040(15) 0.031(14) 0.09(2) 0.018(14) -0.017(14) -0.027(12)
C128 0.063(13) 0.050(11) 0.076(15) 0.019(12) 0.027(11) 0.003(11)
C129 0.063(13) 0.050(11) 0.076(15) 0.019(12) 0.027(11) 0.003(11)
C16 0.065(18) 0.041(16) 0.049(16) 0.032(13) 0.000(14) 0.014(14)
C15 0.045(16) 0.067(19) 0.027(14) 0.019(13) -0.003(11) 0.000(14)
O1 0.033(8) 0.009(7) 0.043(9) 0.006(6) 0.013(7) 0.003(6)
C26 0.06(2) 0.06(2) 0.07(2) 0.009(17) -0.001(16) 0.009(17)

loop_
_atom_type_symbol
_atom_type_description
_atom_type_scat_dispersion_real
_atom_type_scat_dispersion_imag
_atom_type_scat_source
C C 0.0033 0.0016 'International Tables Vol C Tables 4.2.6.8 and 6.1.1.4'
H H 0.0000 0.0000 'International Tables Vol C Tables 4.2.6.8 and 6.1.1.4'
Br Br -0.2901 2.4595 'International Tables Vol C Tables 4.2.6.8 and 6.1.1.4'
Mn Mn 0.3368 0.7283 'International Tables Vol C Tables 4.2.6.8 and 6.1.1.4'
N N 0.0061 0.0033 'International Tables Vol C Tables 4.2.6.8 and 6.1.1.4'
O O 0.0106 0.0060 'International Tables Vol C Tables 4.2.6.8 and 6.1.1.4'

loop_
_geom_angle_atom_site_label_1
_geom_angle_atom_site_label_2
_geom_angle_atom_site_label_3
_geom_angle
_geom_angle_site_symmetry_1
_geom_angle_site_symmetry_3
_geom_angle_publ_flag
C119 Mn2 Br10 92.2(6) . . ?
C119 Mn2 N102 98.9(7) . . ?
C119 Mn2 C118 84.6(8) . . ?
C119 Mn2 N104 174.6(7) . . ?
N102 Mn2 Br10 87.1(4) . . ?
N102 Mn2 N104 78.1(6) . . ?
C118 Mn2 Br10 83.7(6) . . ?
C118 Mn2 N102 170.4(7) . . ?
C118 Mn2 N104 97.7(7) . . ?
C120 Mn2 Br10 176.2(7) . . ?
C120 Mn2 C119 87.2(9) . . ?
C120 Mn2 N102 96.7(8) . . ?
C120 Mn2 C118 92.5(9) . . ?
C120 Mn2 N104 97.5(8) . . ?
N104 Mn2 Br10 83.2(4) . . ?
C27 Mn1 Br2 93.9(7) . . ?
C27 Mn1 N2 97.9(8) . . ?
C27 Mn1 C29 84.6(10) . . ?
C27 Mn1 N3 177.3(8) . . ?
N2 Mn1 Br2 87.5(4) . . ?
N2 Mn1 N3 79.8(6) . . ?
C29 Mn1 Br2 83.9(7) . . ?
C29 Mn1 N2 171.2(8) . . ?
C29 Mn1 N3 97.5(9) . . ?
N3 Mn1 Br2 84.6(4) . . ?
C28 Mn1 Br2 176.2(8) . . ?
C28 Mn1 C27 85.9(10) . . ?
C28 Mn1 N2 96.2(8) . . ?
C28 Mn1 C29 92.4(11) . . ?
C28 Mn1 N3 95.7(8) . . ?
C105 C106 C102 116.3(15) . . ?
C107 C106 C102 125.0(15) . . ?
C107 C106 C105 118.6(16) . . ?
N103 C104 H104 117.0 . . ?
N103 C104 C103 126.1(18) . . ?
C103 C104 H104 117.0 . . ?
O3 C27 Mn1 174.1(18) . . ?
O102 C119 Mn2 176.3(17) . . ?
C111 C110 H110 122.1 . . ?
C111 C110 C108 115.7(18) . . ?
C108 C110 H110 122.1 . . ?
C110 C111 H111 116.9 . . ?
C110 C111 C105 126(2) . . ?
C105 C111 H111 116.9 . . ?
C4 N4 C5 114.7(17) . . ?
C10 C9 H9 120.8 . . ?
C10 C9 C8 118.4(18) . . ?
C8 C9 H9 120.8 . . ?
C104 N103 C105 115.2(16) . . ?
C108 O105 C109 115.4(14) . . ?
C2 C6 C5 117.4(15) . . ?
C7 C6 C2 124.5(15) . . ?
C7 C6 C5 118.0(16) . . ?
C8 O5 C11 115.4(14) . . ?
C6 C2 C1 119.7(15) . . ?
C3 C2 C6 117.1(16) . . ?
C3 C2 C1 123.1(16) . . ?
C102 C101 H101 106.7 . . ?
C102 C101 C121 114.1(15) . . ?
C102 C101 N102 108.9(13) . . ?
C121 C101 H101 106.7 . . ?
C121 C101 N102 113.2(14) . . ?
N102 C101 H101 106.7 . . ?
C9 C10 H10 118.9 . . ?
C9 C10 C5 122.1(19) . . ?
C5 C10 H10 118.9 . . ?
C2 C3 H3 119.8 . . ?
C4 C3 C2 120.4(19) . . ?
C4 C3 H3 119.8 . . ?
C1 N2 Mn1 131.4(11) . . ?
C12 N2 Mn1 115.0(12) . . ?
C12 N2 C1 113.6(14) . . ?
C106 C102 C101 119.5(15) . . ?
C103 C102 C106 117.2(16) . . ?
C103 C102 C101 123.3(16) . . ?
O105 C109 H10A 109.5 . . ?
O105 C109 H10B 109.5 . . ?
O105 C109 H10C 109.5 . . ?
H10A C109 H10B 109.5 . . ?
H10A C109 H10C 109.5 . . ?
H10B C109 H10C 109.5 . . ?
N4 C4 C3 126(2) . . ?
N4 C4 H4 117.1 . . ?
C3 C4 H4 117.1 . . ?
C101 C121 H121 107.8 . . ?
C101 C121 N101 110.8(14) . . ?
C101 C121 C122 115.9(15) . . ?
N101 C121 H121 107.8 . . ?
C122 C121 H121 107.8 . . ?
C122 C121 N101 106.4(14) . . ?
O5 C11 H11A 109.5 . . ?
O5 C11 H11B 109.5 . . ?
O5 C11 H11C 109.5 . . ?
H11A C11 H11B 109.5 . . ?
H11A C11 H11C 109.5 . . ?
H11B C11 H11C 109.5 . . ?
C111 C105 C106 116.3(18) . . ?
N103 C105 C106 124.4(17) . . ?
N103 C105 C111 119.3(18) . . ?
C2 C1 H1 108.2 . . ?
C2 C1 C18 112.9(14) . . ?
N2 C1 C2 108.3(13) . . ?
N2 C1 H1 108.2 . . ?
N2 C1 C18 110.9(13) . . ?
C18 C1 H1 108.2 . . ?
C127 N101 C121 112.0(14) . . ?
C127 N101 C126 110.5(15) . . ?
C126 N101 C121 108.4(13) . . ?
C101 N102 Mn2 127.5(11) . . ?
C112 N102 Mn2 116.8(12) . . ?
C112 N102 C101 115.5(14) . . ?
C17 C13 C12 119(2) . . ?
C17 C13 N3 123(2) . . ?
N3 C13 C12 118.2(18) . . ?
C104 C103 H103 119.7 . . ?
C102 C103 C104 120.7(18) . . ?
C102 C103 H103 119.7 . . ?
O101 C118 Mn2 172.2(18) . . ?
C13 C17 H17 119.4 . . ?
C13 C17 C16 121(2) . . ?
C16 C17 H17 119.4 . . ?
C113 C114 H114 121.2 . . ?
C115 C114 H114 121.2 . . ?
C115 C114 C113 118(2) . . ?
N4 C5 C6 124.5(17) . . ?
N4 C5 C10 117.3(17) . . ?
C6 C5 C10 118.2(17) . . ?
C1 C18 H18 108.1 . . ?
N1 C18 C1 110.2(13) . . ?
N1 C18 H18 108.1 . . ?
N1 C18 C19 108.2(14) . . ?
C19 C18 C1 114.0(14) . . ?
C19 C18 H18 108.1 . . ?
C21 C20 H20 109.4 . . ?
C21 C20 C24 108.9(16) . . ?
C21 C20 C19 108.5(17) . . ?
C24 C20 H20 109.4 . . ?
C19 C20 H20 109.4 . . ?
C19 C20 C24 111.2(16) . . ?
C114 C113 C112 118.7(18) . . ?
N104 C113 C114 124.0(18) . . ?
N104 C113 C112 117.1(16) . . ?
C20 C21 H21A 109.9 . . ?
C20 C21 H21B 109.9 . . ?
C20 C21 C22 108.9(17) . . ?
H21A C21 H21B 108.3 . . ?
C22 C21 H21A 109.9 . . ?
C22 C21 H21B 109.9 . . ?
C115 C116 H116 121.8 . . ?
C115 C116 C117 116(2) . . ?
C117 C116 H116 121.8 . . ?
H12A C125 H12B 108.3 . . ?
C127 C125 H12A 109.8 . . ?
C127 C125 H12B 109.8 . . ?
C123 C125 H12A 109.8 . . ?
C123 C125 H12B 109.8 . . ?
C123 C125 C127 109.3(16) . . ?
O2 C29 Mn1 172(2) . . ?
C22 N1 C18 110.6(15) . . ?
C23 N1 C18 107.5(13) . . ?
C23 N1 C22 111.2(16) . . ?
N101 C127 C125 109.1(16) . . ?
N101 C127 H12C 109.9 . . ?
N101 C127 H12D 109.9 . . ?
C125 C127 H12C 109.9 . . ?
C125 C127 H12D 109.9 . . ?
H12C C127 H12D 108.3 . . ?
C106 C107 H107 119.2 . . ?
C108 C107 C106 121.6(17) . . ?
C108 C107 H107 119.2 . . ?
O105 C108 C110 112.5(17) . . ?
C107 C108 C110 121.5(18) . . ?
C107 C108 O105 126.0(18) . . ?
C21 C22 H22A 109.9 . . ?
C21 C22 H22B 109.9 . . ?
N1 C22 C21 108.9(17) . . ?
N1 C22 H22A 109.9 . . ?
N1 C22 H22B 109.9 . . ?
H22A C22 H22B 108.3 . . ?
C6 C7 H7 118.3 . . ?
C8 C7 C6 123.3(18) . . ?
C8 C7 H7 118.3 . . ?
O103 C120 Mn2 176.5(17) . . ?
O5 C8 C9 113.2(17) . . ?
C7 C8 C9 119.9(18) . . ?
C7 C8 O5 126.9(17) . . ?
C123 C124 H124 107.0 . . ?
C126 C124 H124 107.0 . . ?
C126 C124 C123 108.5(16) . . ?
C128 C124 H124 107.0 . . ?
C128 C124 C123 109.2(18) . . ?
C128 C124 C126 117.5(18) . . ?
C125 C123 C124 108.5(17) . . ?
C125 C123 H123 110.4 . . ?
C124 C123 H123 110.4 . . ?
C122 C123 C125 106.9(17) . . ?
C122 C123 C124 109.9(17) . . ?
C122 C123 H123 110.4 . . ?
C20 C24 H24 107.7 . . ?
C23 C24 C20 106.3(15) . . ?
C23 C24 H24 107.7 . . ?
C25 C24 C20 110.0(17) . . ?
C25 C24 H24 107.7 . . ?
C25 C24 C23 117.2(18) . . ?
N2 C12 C13 112.2(17) . . ?
O1 C12 N2 127.4(18) . . ?
O1 C12 C13 120.4(17) . . ?
N101 C126 C124 110.0(15) . . ?
N101 C126 H12E 109.7 . . ?
N101 C126 H12F 109.7 . . ?
C124 C126 H12E 109.7 . . ?
C124 C126 H12F 109.7 . . ?
H12E C126 H12F 108.2 . . ?
C113 N104 Mn2 111.7(12) . . ?
C117 N104 Mn2 131.9(14) . . ?
C117 N104 C113 116.1(17) . . ?
C13 N3 Mn1 110.4(13) . . ?
C14 N3 Mn1 132.6(14) . . ?
C14 N3 C13 116.2(18) . . ?
N1 C23 C24 111.7(15) . . ?
N1 C23 H23A 109.3 . . ?
N1 C23 H23B 109.3 . . ?
C24 C23 H23A 109.3 . . ?
C24 C23 H23B 109.3 . . ?
H23A C23 H23B 107.9 . . ?
C121 C122 H12G 109.4 . . ?
C121 C122 H12H 109.4 . . ?
C123 C122 C121 111.2(15) . . ?
C123 C122 H12G 109.4 . . ?
C123 C122 H12H 109.4 . . ?
H12G C122 H12H 108.0 . . ?
O4 C28 Mn1 176.1(18) . . ?
C114 C115 H115 119.8 . . ?
C116 C115 C114 120(2) . . ?
C116 C115 H115 119.8 . . ?
O104 C112 N102 127.8(17) . . ?
O104 C112 C113 119.5(16) . . ?
N102 C112 C113 112.6(15) . . ?
N3 C14 Br3 121.1(17) . . ?
N3 C14 C15 122(2) . . ?
C15 C14 Br3 117.4(17) . . ?
C18 C19 H19A 109.9 . . ?
C18 C19 H19B 109.9 . . ?
C20 C19 C18 108.9(14) . . ?
C20 C19 H19A 109.9 . . ?
C20 C19 H19B 109.9 . . ?
H19A C19 H19B 108.3 . . ?
C116 C117 Br1 114.5(15) . . ?
N104 C117 Br1 120.8(16) . . ?
N104 C117 C116 125(2) . . ?
C24 C25 H25 114.4 . . ?
C26 C25 C24 131(3) . . ?
C26 C25 H25 114.4 . . ?
C124 C128 H128 114.3 . . ?
C129 C128 C124 131(3) . . ?
C129 C128 H128 114.3 . . ?
C128 C129 H12I 120.0 . . ?
C128 C129 H12J 120.0 . . ?
H12I C129 H12J 120.0 . . ?
C17 C16 H16 121.0 . . ?
C15 C16 C17 118(2) . . ?
C15 C16 H16 121.0 . . ?
C14 C15 H15 119.8 . . ?
C16 C15 C14 120(2) . . ?
C16 C15 H15 119.8 . . ?
C25 C26 H26A 120.0 . . ?
C25 C26 H26B 120.0 . . ?
H26A C26 H26B 120.0 . . ?

loop_
_geom_bond_atom_site_label_1
_geom_bond_atom_site_label_2
_geom_bond_distance
_geom_bond_site_symmetry_2
_geom_bond_publ_flag
Br10 Mn2 2.590(3) . ?
Br1 C117 1.91(2) . ?
Br2 Mn1 2.600(4) . ?
Mn2 C119 1.808(19) . ?
Mn2 N102 2.047(14) . ?
Mn2 C118 1.84(2) . ?
Mn2 C120 1.75(2) . ?
Mn2 N104 2.133(15) . ?
Mn1 C27 1.80(2) . ?
Mn1 N2 2.053(15) . ?
Mn1 C29 1.84(2) . ?
Mn1 N3 2.109(15) . ?
Mn1 C28 1.75(2) . ?
Br3 C14 1.86(2) . ?
O104 C112 1.26(2) . ?
O103 C120 1.20(2) . ?
O4 C28 1.20(3) . ?
C106 C102 1.46(2) . ?
C106 C105 1.44(2) . ?
C106 C107 1.39(2) . ?
C104 H104 0.9300 . ?
C104 N103 1.32(3) . ?
C104 C103 1.39(3) . ?
C27 O3 1.16(3) . ?
C119 O102 1.15(2) . ?
C110 H110 0.9300 . ?
C110 C111 1.32(3) . ?
C110 C108 1.46(3) . ?
C111 H111 0.9300 . ?
C111 C105 1.42(3) . ?
N4 C4 1.33(3) . ?
N4 C5 1.38(2) . ?
C9 H9 0.9300 . ?
C9 C10 1.35(3) . ?
C9 C8 1.44(3) . ?
N103 C105 1.37(3) . ?
O105 C109 1.46(2) . ?
O105 C108 1.39(2) . ?
C6 C2 1.42(2) . ?
C6 C5 1.43(2) . ?
C6 C7 1.38(3) . ?
O5 C11 1.43(2) . ?
O5 C8 1.39(2) . ?
C2 C3 1.40(3) . ?
C2 C1 1.53(2) . ?
C101 H101 0.9800 . ?
C101 C102 1.50(2) . ?
C101 C121 1.50(2) . ?
C101 N102 1.52(2) . ?
C10 H10 0.9300 . ?
C10 C5 1.46(3) . ?
C3 H3 0.9300 . ?
C3 C4 1.38(3) . ?
N2 C1 1.45(2) . ?
N2 C12 1.40(2) . ?
C102 C103 1.36(2) . ?
C109 H10A 0.9600 . ?
C109 H10B 0.9600 . ?
C109 H10C 0.9600 . ?
C4 H4 0.9300 . ?
C121 H121 0.9800 . ?
C121 N101 1.54(2) . ?
C121 C122 1.53(2) . ?
C11 H11A 0.9600 . ?
C11 H11B 0.9600 . ?
C11 H11C 0.9600 . ?
C1 H1 0.9800 . ?
C1 C18 1.55(2) . ?
N101 C127 1.49(2) . ?
N101 C126 1.51(2) . ?
N102 C112 1.34(2) . ?
C13 C17 1.36(3) . ?
C13 C12 1.49(3) . ?
C13 N3 1.36(3) . ?
C103 H103 0.9300 . ?
O101 C118 1.13(2) . ?
C17 H17 0.9300 . ?
C17 C16 1.37(3) . ?
C114 H114 0.9300 . ?
C114 C113 1.38(3) . ?
C114 C115 1.38(3) . ?
C18 H18 0.9800 . ?
C18 N1 1.54(2) . ?
C18 C19 1.54(2) . ?
C20 H20 0.9800 . ?
C20 C21 1.53(3) . ?
C20 C24 1.55(3) . ?
C20 C19 1.53(2) . ?
C113 N104 1.33(2) . ?
C113 C112 1.51(3) . ?
C21 H21A 0.9700 . ?
C21 H21B 0.9700 . ?
C21 C22 1.55(3) . ?
O2 C29 1.12(3) . ?
C116 H116 0.9300 . ?
C116 C115 1.35(3) . ?
C116 C117 1.42(3) . ?
C125 H12A 0.9700 . ?
C125 H12B 0.9700 . ?
C125 C127 1.54(3) . ?
C125 C123 1.54(3) . ?
N1 C22 1.50(3) . ?
N1 C23 1.49(2) . ?
C127 H12C 0.9700 . ?
C127 H12D 0.9700 . ?
C107 H107 0.9300 . ?
C107 C108 1.35(3) . ?
C22 H22A 0.9700 . ?
C22 H22B 0.9700 . ?
C7 H7 0.9300 . ?
C7 C8 1.38(3) . ?
C124 H124 0.9800 . ?
C124 C123 1.54(3) . ?
C124 C126 1.54(3) . ?
C124 C128 1.50(3) . ?
C123 H123 0.9800 . ?
C123 C122 1.53(3) . ?
C24 H24 0.9800 . ?
C24 C23 1.55(3) . ?
C24 C25 1.52(3) . ?
C12 O1 1.24(2) . ?
C126 H12E 0.9700 . ?
C126 H12F 0.9700 . ?
N104 C117 1.31(3) . ?
N3 C14 1.31(3) . ?
C23 H23A 0.9700 . ?
C23 H23B 0.9700 . ?
C122 H12G 0.9700 . ?
C122 H12H 0.9700 . ?
C115 H115 0.9300 . ?
C14 C15 1.47(3) . ?
C19 H19A 0.9700 . ?
C19 H19B 0.9700 . ?
C25 H25 0.9300 . ?
C25 C26 1.21(4) . ?
C128 H128 0.9300 . ?
C128 C129 1.19(4) . ?
C129 H12I 0.9300 . ?
C129 H12J 0.9300 . ?
C16 H16 0.9300 . ?
C16 C15 1.29(4) . ?
C15 H15 0.9300 . ?
C26 H26A 0.9300 . ?
C26 H26B 0.9300 . ?

loop_
_geom_torsion_atom_site_label_1
_geom_torsion_atom_site_label_2
_geom_torsion_atom_site_label_3
_geom_torsion_atom_site_label_4
_geom_torsion
_geom_torsion_site_symmetry_1
_geom_torsion_site_symmetry_2
_geom_torsion_site_symmetry_3
_geom_torsion_site_symmetry_4
_geom_torsion_publ_flag
Mn2 N102 C112 O104 -172.0(15) . . . . ?
Mn2 N102 C112 C113 12.1(19) . . . . ?
Mn2 N104 C117 Br1 12(3) . . . . ?
Mn2 N104 C117 C116 -167.5(15) . . . . ?
Mn1 N2 C1 C2 -62.1(18) . . . . ?
Mn1 N2 C1 C18 62.3(18) . . . . ?
Mn1 N2 C12 C13 9.9(19) . . . . ?
Mn1 N2 C12 O1 -170.0(16) . . . . ?
Mn1 N3 C14 Br3 15(3) . . . . ?
Mn1 N3 C14 C15 -165.0(15) . . . . ?
Br3 C14 C15 C16 180(2) . . . . ?
C106 C102 C103 C104 4(3) . . . . ?
C106 C107 C108 C110 2(3) . . . . ?
C106 C107 C108 O105 179.1(16) . . . . ?
C104 N103 C105 C106 -2(3) . . . . ?
C104 N103 C105 C111 177.5(18) . . . . ?
C110 C111 C105 C106 -1(3) . . . . ?
C110 C111 C105 N103 178.9(19) . . . . ?
C111 C110 C108 O105 -179.1(17) . . . . ?
C111 C110 C108 C107 -2(3) . . . . ?
C9 C10 C5 N4 -179.8(18) . . . . ?
C9 C10 C5 C6 -1(3) . . . . ?
N103 C104 C103 C102 -3(3) . . . . ?
C6 C2 C3 C4 3(3) . . . . ?
C6 C2 C1 N2 -68.0(19) . . . . ?
C6 C2 C1 C18 168.8(15) . . . . ?
C6 C7 C8 C9 -1(3) . . . . ?
C6 C7 C8 O5 -179.4(17) . . . . ?
C2 C6 C5 N4 2(3) . . . . ?
C2 C6 C5 C10 -177.0(16) . . . . ?
C2 C6 C7 C8 178.0(18) . . . . ?
C2 C3 C4 N4 -2(3) . . . . ?
C2 C1 C18 N1 165.0(14) . . . . ?
C2 C1 C18 C19 -73.1(19) . . . . ?
C101 C102 C103 C104 -174.0(17) . . . . ?
C101 C121 N101 C127 74.6(19) . . . . ?
C101 C121 N101 C126 -163.2(15) . . . . ?
C101 C121 C122 C123 -138.0(17) . . . . ?
C101 N102 C112 O104 4(3) . . . . ?
C101 N102 C112 C113 -171.5(14) . . . . ?
C10 C9 C8 O5 -179.5(16) . . . . ?
C10 C9 C8 C7 2(3) . . . . ?
C3 C2 C1 N2 108.7(18) . . . . ?
C3 C2 C1 C18 -15(2) . . . . ?
N2 C1 C18 N1 43.2(18) . . . . ?
N2 C1 C18 C19 165.1(14) . . . . ?
C102 C106 C105 C111 -176.8(15) . . . . ?
C102 C106 C105 N103 3(3) . . . . ?
C102 C106 C107 C108 176.0(16) . . . . ?
C102 C101 C121 N101 165.9(14) . . . . ?
C102 C101 C121 C122 -73(2) . . . . ?
C102 C101 N102 Mn2 -64.3(18) . . . . ?
C102 C101 N102 C112 119.7(17) . . . . ?
C109 O105 C108 C110 175.6(15) . . . . ?
C109 O105 C108 C107 -2(2) . . . . ?
C4 N4 C5 C6 -1(3) . . . . ?
C4 N4 C5 C10 178.0(18) . . . . ?
C121 C101 C102 C106 167.1(15) . . . . ?
C121 C101 C102 C103 -15(2) . . . . ?
C121 C101 N102 Mn2 63.7(18) . . . . ?
C121 C101 N102 C112 -112.2(18) . . . . ?
C121 N101 C127 C125 66(2) . . . . ?
C121 N101 C126 C124 -57.5(19) . . . . ?
C11 O5 C8 C9 176.9(16) . . . . ?
C11 O5 C8 C7 -5(3) . . . . ?
C105 C106 C102 C101 174.1(15) . . . . ?
C105 C106 C102 C103 -4(2) . . . . ?
C105 C106 C107 C108 -2(2) . . . . ?
C1 C2 C3 C4 -174.0(18) . . . . ?
C1 N2 C12 C13 -171.5(14) . . . . ?
C1 N2 C12 O1 9(3) . . . . ?
C1 C18 N1 C22 73.3(19) . . . . ?
C1 C18 N1 C23 -165.2(15) . . . . ?
C1 C18 C19 C20 -136.6(16) . . . . ?
N101 C121 C122 C123 -14(2) . . . . ?
N102 C101 C102 C106 -65.4(19) . . . . ?
N102 C101 C102 C103 112.2(18) . . . . ?
N102 C101 C121 N101 41(2) . . . . ?
N102 C101 C121 C122 162.0(14) . . . . ?
C13 C17 C16 C15 5(4) . . . . ?
C13 N3 C14 Br3 -176.7(13) . . . . ?
C13 N3 C14 C15 4(3) . . . . ?
C103 C104 N103 C105 2(3) . . . . ?
C17 C13 C12 N2 178.9(17) . . . . ?
C17 C13 C12 O1 -1(3) . . . . ?
C17 C13 N3 Mn1 169.0(16) . . . . ?
C17 C13 N3 C14 -2(3) . . . . ?
C17 C16 C15 C14 -4(4) . . . . ?
C114 C113 N104 Mn2 169.0(15) . . . . ?
C114 C113 N104 C117 -6(3) . . . . ?
C114 C113 C112 O104 2(3) . . . . ?
C114 C113 C112 N102 178.7(17) . . . . ?
C5 N4 C4 C3 1(3) . . . . ?
C5 C6 C2 C3 -3(2) . . . . ?
C5 C6 C2 C1 174.2(15) . . . . ?
C5 C6 C7 C8 -1(3) . . . . ?
C18 N1 C22 C21 66(2) . . . . ?
C18 N1 C23 C24 -57.4(19) . . . . ?
C20 C21 C22 N1 -11(2) . . . . ?
C20 C24 C23 N1 -7(2) . . . . ?
C20 C24 C25 C26 118(3) . . . . ?
C113 C114 C115 C116 8(3) . . . . ?
C113 N104 C117 Br1 -174.6(13) . . . . ?
C113 N104 C117 C116 6(3) . . . . ?
C21 C20 C24 C23 -56(2) . . . . ?
C21 C20 C24 C25 175.7(19) . . . . ?
C21 C20 C19 C18 68(2) . . . . ?
C125 C123 C122 C121 68(2) . . . . ?
N1 C18 C19 C20 -14(2) . . . . ?
C127 N101 C126 C124 65.6(19) . . . . ?
C127 C125 C123 C124 65(2) . . . . ?
C127 C125 C123 C122 -54(2) . . . . ?
C107 C106 C102 C101 -4(3) . . . . ?
C107 C106 C102 C103 178.6(16) . . . . ?
C107 C106 C105 C111 1(2) . . . . ?
C107 C106 C105 N103 -178.8(16) . . . . ?
C108 C110 C111 C105 1(3) . . . . ?
C22 N1 C23 C24 64(2) . . . . ?
C7 C6 C2 C3 178.7(16) . . . . ?
C7 C6 C2 C1 -4(3) . . . . ?
C7 C6 C5 N4 -179.4(17) . . . . ?
C7 C6 C5 C10 2(3) . . . . ?
C8 C9 C10 C5 -1(3) . . . . ?
C124 C123 C122 C121 -50(2) . . . . ?
C123 C125 C127 N101 -9(2) . . . . ?
C123 C124 C126 N101 -8(2) . . . . ?
C123 C124 C128 C129 120(4) . . . . ?
C24 C20 C21 C22 67(2) . . . . ?
C24 C20 C19 C18 -51(2) . . . . ?
C12 N2 C1 C2 119.5(15) . . . . ?
C12 N2 C1 C18 -116.1(16) . . . . ?
C12 C13 C17 C16 -174(2) . . . . ?
C12 C13 N3 Mn1 -19(2) . . . . ?
C12 C13 N3 C14 169.4(17) . . . . ?
C126 N101 C127 C125 -55(2) . . . . ?
C126 C124 C123 C125 -54(2) . . . . ?
C126 C124 C123 C122 62.3(19) . . . . ?
C126 C124 C128 C129 -4(5) . . . . ?
N104 C113 C112 O104 -172.8(17) . . . . ?
N104 C113 C112 N102 3(2) . . . . ?
N3 C13 C17 C16 -2(3) . . . . ?
N3 C13 C12 N2 7(2) . . . . ?
N3 C13 C12 O1 -173.0(17) . . . . ?
N3 C14 C15 C16 -1(4) . . . . ?
C23 N1 C22 C21 -53(2) . . . . ?
C23 C24 C25 C26 -3(4) . . . . ?
C122 C121 N101 C127 -52.2(19) . . . . ?
C122 C121 N101 C126 70.0(17) . . . . ?
C115 C114 C113 N104 -1(3) . . . . ?
C115 C114 C113 C112 -175.8(18) . . . . ?
C115 C116 C117 Br1 -178.9(17) . . . . ?
C115 C116 C117 N104 1(3) . . . . ?
C112 C113 N104 Mn2 -16(2) . . . . ?
C112 C113 N104 C117 169.3(16) . . . . ?
C19 C18 N1 C22 -52.0(19) . . . . ?
C19 C18 N1 C23 69.5(18) . . . . ?
C19 C20 C21 C22 -54(2) . . . . ?
C19 C20 C24 C23 63.1(19) . . . . ?
C19 C20 C24 C25 -65(2) . . . . ?
C117 C116 C115 C114 -8(3) . . . . ?
C25 C24 C23 N1 117(2) . . . . ?
C128 C124 C123 C125 176.4(19) . . . . ?
C128 C124 C123 C122 -67(2) . . . . ?
C128 C124 C126 N101 117(2) . . . . ?
